data_7116083
loop_
_publ_author_name
'Junya Yoshida'
'Akira Ueda'
'Akiko Nakao'
'Reiji Kumai'
'Hironori Nakao'
'Youichi Murakami'
'Hatsumi Mori'

_publ_section_title
;
 Solid-solid phase interconversion in an organic conductor crystal:
 hydrogen-bond-mediated dynamic changes in pi-stacked molecular
 arrangement and physical properties
;
_journal_name_full Chem.Commun.
_journal_page_first 15557
_journal_paper_doi 10.1039/C4cc07810A
_journal_volume 50
_journal_year 2014
_chemical_formula_moiety 'C24 H15 B F4 O8 S8'
_chemical_formula_sum 'C24 H15 B F4 O8 S8'
_chemical_formula_weight 774.66
_space_group_crystal_system triclinic
_space_group_IT_number 2
_space_group_name_Hall '-P 1'
_space_group_name_H-M_alt 'P -1'
_symmetry_space_group_name_Hall '-P 1'
_symmetry_space_group_name_H-M 'P -1'
_atom_sites_solution_hydrogens geom
_atom_sites_solution_primary direct
_atom_sites_solution_secondary difmap
_cell_angle_alpha 78.1857(8)
_cell_angle_beta 82.3285(10)
_cell_angle_gamma 89.7204(11)
_cell_formula_units_Z 2
_cell_length_a 7.1083(2)
_cell_length_b 10.9390(4)
_cell_length_c 18.0093(7)
_cell_measurement_reflns_used 6777
_cell_measurement_temperature 150
_cell_measurement_theta_max 37.04
_cell_measurement_theta_min 2.67
_cell_volume 1358.06(8)
_computing_cell_refinement PROCESS-AUTO
_computing_data_collection PROCESS-AUTO
_computing_data_reduction PROCESS-AUTO
_computing_molecular_graphics 'CrystalStructure 4.1'
_computing_publication_material 'CrystalStructure 4.1 (Rigaku, 2014)'
_computing_structure_refinement 'SHELXL97 (Sheldrick, 2008)'
_computing_structure_solution 'SIR2004 (Burla, et al., 2005)'
_diffrn_ambient_temperature 150
_diffrn_measured_fraction_theta_full 0.662
_diffrn_measured_fraction_theta_max 0.662
_diffrn_radiation_type synchrotron
_diffrn_radiation_wavelength 1.00000
_diffrn_reflns_av_R_equivalents 0.0207
_diffrn_reflns_Laue_measured_fraction_full 0.000
_diffrn_reflns_Laue_measured_fraction_max 0.000
_diffrn_reflns_limit_h_max 6
_diffrn_reflns_limit_h_min -4
_diffrn_reflns_limit_k_max 10
_diffrn_reflns_limit_k_min -12
_diffrn_reflns_limit_l_max 18
_diffrn_reflns_limit_l_min -21
_diffrn_reflns_number 4951
_diffrn_reflns_point_group_measured_fraction_full 0.000
_diffrn_reflns_point_group_measured_fraction_max 0.000
_diffrn_reflns_theta_full 37.040
_diffrn_reflns_theta_max 37.040
_diffrn_reflns_theta_min 2.677
_diffrn_standards_number 0
_exptl_absorpt_coefficient_mu 0.000
_exptl_absorpt_correction_type none
_exptl_crystal_colour brack
_exptl_crystal_density_diffrn 1.894
_exptl_crystal_density_method 'not measured'
_exptl_crystal_description plete
_exptl_crystal_F_000 784.00
_exptl_crystal_size_max 0.400
_exptl_crystal_size_mid 0.200
_exptl_crystal_size_min 0.020
_refine_diff_density_max 0.44
_refine_diff_density_min -0.29
_refine_ls_extinction_method none
_refine_ls_goodness_of_fit_ref 1.048
_refine_ls_hydrogen_treatment mixed
_refine_ls_number_parameters 473
_refine_ls_number_reflns 3304
_refine_ls_number_restraints 0
_refine_ls_R_factor_all 0.0371
_refine_ls_R_factor_gt 0.0330
_refine_ls_shift/su_max 0.001
_refine_ls_structure_factor_coef Fsqd
_refine_ls_weighting_details 'w = 1/[\s^2^(Fo^2^)+(0.0753P)^2^+0.2201P] where P=(Fo^2^+2Fc^2^)/3'
_refine_ls_weighting_scheme calc
_refine_ls_wR_factor_gt 0.0926
_refine_ls_wR_factor_ref 0.0958
_reflns_number_gt 2893
_reflns_number_total 3304
_reflns_threshold_expression F^2^>2.0\s(F^2^)
_cod_data_source_file c4cc07810a2.cif
_cod_data_source_block proc5
_cod_database_code 7116083

loop_
_symmetry_equiv_pos_site_id
_space_group_symop_operation_xyz
1 +X,+Y,+Z
2 -X,-Y,-Z

loop_
_atom_site_label
_atom_site_type_symbol
_atom_site_fract_x
_atom_site_fract_y
_atom_site_fract_z
_atom_site_U_iso_or_equiv
_atom_site_adp_type
_atom_site_occupancy
_atom_site_site_symmetry_multiplicity
_atom_site_calc_flag
_atom_site_refinement_flags
S1 S -0.39099(12) 0.61273(6) 0.65704(3) 0.0252(2) Uani 1 2 d .
S2 S -0.19129(11) 0.33834(5) 0.52246(3) 0.0228(2) Uani 1 2 d .
S3 S 0.39062(12) 0.10932(6) -0.18693(3) 0.0266(2) Uani 1 2 d .
S4 S -0.27702(12) 0.60420(6) 0.47993(3) 0.0241(2) Uani 1 2 d .
S5 S -0.29649(12) 0.34870(6) 0.69959(3) 0.0246(2) Uani 1 2 d .
S6 S 0.27656(12) 0.11797(6) -0.01455(3) 0.0250(2) Uani 1 2 d .
S7 S 0.29444(12) -0.15817(6) -0.15740(3) 0.0275(2) Uani 1 2 d .
S8 S 0.18967(11) -0.15085(6) 0.02530(3) 0.0239(2) Uani 1 2 d .
F9 F -0.1248(6) 0.6219(3) -0.01542(18) 0.0479(11) Uani 0.5 2 d .
F17 F -0.0541(7) 0.4543(4) 0.06975(18) 0.0626(15) Uani 0.5 2 d .
F31 F 0.1735(6) -0.0705(3) 0.51327(19) 0.0456(11) Uani 0.5 2 d .
F32 F -0.0527(8) 0.0560(4) 0.5512(2) 0.0645(15) Uani 0.5 2 d .
F33 F -0.1337(6) -0.1261(3) 0.52153(19) 0.0442(10) Uani 0.5 2 d .
F34 F -0.0064(7) 0.0304(4) 0.42819(19) 0.0578(13) Uani 0.5 2 d .
F35 F 0.1799(7) 0.5636(4) -0.0143(2) 0.0611(13) Uani 0.5 2 d .
F36 F -0.0302(7) 0.4477(4) -0.05646(19) 0.0513(12) Uani 0.5 2 d .
O2 O 0.4807(3) 0.10969(17) -0.33376(9) 0.0324(6) Uani 1 2 d .
O5 O 0.0200(3) -0.11195(18) 0.30544(10) 0.0313(6) Uani 1 2 d .
O6 O 0.3940(3) -0.15584(17) -0.30544(9) 0.0318(6) Uani 1 2 d .
O7 O -0.0075(3) 0.34572(16) 0.23396(9) 0.0295(6) Uani 1 2 d .
O8 O 0.1059(3) 0.12984(17) 0.27086(9) 0.0342(6) Uani 1 2 d .
O28 O -0.3875(3) 0.35635(15) 0.84554(9) 0.0271(5) Uani 1 2 d .
O29 O -0.4812(3) 0.61726(16) 0.80428(9) 0.0295(6) Uani 1 2 d .
O30 O -0.1094(3) 0.58159(18) 0.19815(9) 0.0309(6) Uani 1 2 d .
C1 C -0.4381(5) 0.5583(3) 0.87967(14) 0.0343(9) Uani 1 2 d .
C2 C -0.2092(4) 0.5301(2) 0.40452(13) 0.0184(7) Uani 1 2 d .
C3 C 0.4203(5) 0.0367(3) -0.26422(13) 0.0256(8) Uani 1 2 d .
C4 C -0.1285(4) 0.5243(2) 0.27290(13) 0.0222(7) Uani 1 2 d .
C5 C -0.4959(5) 0.4216(2) 0.89848(14) 0.0307(8) Uani 1 2 d .
C6 C 0.3108(4) -0.0248(2) -0.12134(13) 0.0207(7) Uani 1 2 d .
C7 C 0.4509(6) 0.0467(3) -0.39381(15) 0.0459(10) Uani 1 2 d .
C8 C -0.4201(4) 0.5448(2) 0.75363(13) 0.0238(8) Uani 1 2 d .
C11 C 0.5028(6) -0.0862(3) -0.37528(15) 0.0450(10) Uani 1 2 d .
C12 C 0.3797(5) -0.0856(2) -0.25089(13) 0.0262(8) Uani 1 2 d .
C13 C -0.2649(4) 0.4739(2) 0.55139(13) 0.0198(7) Uani 1 2 d .
C14 C 0.2085(4) 0.0556(2) 0.08186(13) 0.0216(7) Uani 1 2 d .
C15 C 0.1290(4) 0.0709(2) 0.21364(13) 0.0234(7) Uani 1 2 d .
C16 C 0.0851(4) -0.0596(2) 0.23149(13) 0.0228(7) Uani 1 2 d .
C18 C -0.3758(5) 0.4240(2) 0.77275(13) 0.0232(7) Uani 1 2 d .
C19 C 0.1634(4) -0.0727(2) 0.10066(13) 0.0192(7) Uani 1 2 d .
C20 C 0.2631(4) -0.0213(2) -0.04488(13) 0.0204(7) Uani 1 2 d .
C21 C -0.1641(4) 0.4029(2) 0.42462(12) 0.0187(7) Uani 1 2 d .
C22 C -0.3132(4) 0.4785(2) 0.62781(13) 0.0200(7) Uani 1 2 d .
C23 C -0.0760(4) 0.3965(2) 0.29244(13) 0.0226(7) Uani 1 2 d .
C24 C -0.0973(4) 0.3363(2) 0.36870(13) 0.0200(7) Uani 1 2 d .
C25 C -0.1924(5) 0.5901(2) 0.32803(14) 0.0212(7) Uani 1 2 d .
C26 C 0.0986(4) -0.1305(2) 0.17642(13) 0.0197(7) Uani 1 2 d .
C27 C 0.1923(5) 0.1274(3) 0.13804(14) 0.0241(8) Uani 1 2 d .
B2 B 0.0 0.5 0.0 0.051(2) Uani 1 1 d .
B10 B 0.0 0.0 0.5 0.059(2) Uani 1 1 d .
H1A H -0.505 0.59993 0.91766 0.0412 Uiso 1 2 calc R
H1B H -0.303 0.56659 0.8813 0.0412 Uiso 1 2 calc R
H5A H -0.47415 0.38515 0.95035 0.0368 Uiso 1 2 calc R
H5B H -0.6302 0.41301 0.89543 0.0368 Uiso 1 2 calc R
H7A H 0.5269 0.08776 -0.44107 0.0551 Uiso 1 2 calc R
H7B H 0.3185 0.05204 -0.40164 0.0551 Uiso 1 2 calc R
H11A H 0.4829 -0.12504 -0.41752 0.0540 Uiso 1 2 calc R
H11B H 0.63673 -0.09088 -0.36992 0.0540 Uiso 1 2 calc R
H37 H 0.058(4) -0.212(2) 0.1892(13) 0.018(7) Uiso 1 2 d .
H38 H 0.214(4) 0.205(3) 0.1258(15) 0.028(8) Uiso 1 2 d .
H39 H 0.047(6) -0.052(4) 0.332(2) 0.084(14) Uiso 1 2 d .
H40 H -0.067(5) 0.534(3) 0.171(2) 0.050(11) Uiso 1 2 d .
H41 H 0.047(6) 0.244(3) 0.2522(19) 0.084(14) Uiso 1 2 d .
H42 H -0.064(4) 0.257(2) 0.3811(13) 0.018(7) Uiso 1 2 d .
H43 H -0.227(4) 0.673(3) 0.3129(14) 0.027(7) Uiso 1 2 d .

loop_
_atom_site_aniso_label
_atom_site_aniso_U_11
_atom_site_aniso_U_22
_atom_site_aniso_U_33
_atom_site_aniso_U_12
_atom_site_aniso_U_13
_atom_site_aniso_U_23
S1 0.0343(7) 0.0235(3) 0.0171(3) 0.0039(3) -0.0001(3) -0.0051(2)
S2 0.0301(6) 0.0221(3) 0.0158(3) 0.0019(3) -0.0011(3) -0.0045(2)
S3 0.0332(7) 0.0259(4) 0.0203(3) -0.0032(3) 0.0005(3) -0.0065(2)
S4 0.0309(6) 0.0228(3) 0.0189(3) 0.0029(3) -0.0017(3) -0.0059(2)
S5 0.0327(6) 0.0229(3) 0.0184(3) 0.0032(3) -0.0010(3) -0.0061(2)
S6 0.0326(7) 0.0229(3) 0.0187(3) -0.0029(3) -0.0002(3) -0.0049(2)
S7 0.0386(7) 0.0242(3) 0.0192(3) 0.0002(3) 0.0008(3) -0.0066(2)
S8 0.0320(7) 0.0210(3) 0.0190(3) 0.0027(3) -0.0032(3) -0.0053(2)
F9 0.060(4) 0.046(2) 0.0391(19) 0.0179(19) -0.0076(18) -0.0114(15)
F17 0.096(5) 0.064(3) 0.0227(19) 0.014(3) -0.001(2) -0.0013(17)
F31 0.046(4) 0.042(2) 0.049(2) 0.0014(19) -0.0080(19) -0.0095(15)
F32 0.101(5) 0.046(2) 0.052(3) 0.019(3) -0.007(2) -0.023(2)
F33 0.038(3) 0.046(2) 0.046(2) -0.0065(18) -0.0021(17) -0.0043(15)
F34 0.088(4) 0.056(3) 0.0296(19) 0.000(2) -0.013(2) -0.0063(17)
F35 0.044(4) 0.076(3) 0.067(3) -0.004(3) -0.004(2) -0.026(2)
F36 0.083(4) 0.038(2) 0.0342(19) -0.006(2) -0.0066(19) -0.0127(15)
O2 0.0430(18) 0.0326(10) 0.0194(9) -0.0105(10) 0.0022(9) -0.0042(7)
O5 0.0405(18) 0.0349(11) 0.0172(9) 0.0046(10) 0.0002(8) -0.0046(7)
O6 0.0456(18) 0.0307(10) 0.0197(9) -0.0026(9) 0.0016(9) -0.0105(7)
O7 0.0424(18) 0.0301(10) 0.0162(8) 0.0039(9) 0.0001(8) -0.0079(7)
O8 0.0544(19) 0.0325(10) 0.0186(9) 0.0094(10) -0.0069(9) -0.0108(7)
O28 0.0387(17) 0.0245(9) 0.0170(8) 0.0035(9) -0.0011(8) -0.0035(7)
O29 0.0441(18) 0.0271(10) 0.0172(8) 0.0088(9) 0.0000(8) -0.0076(7)
O30 0.0445(19) 0.0310(10) 0.0151(9) -0.0017(10) -0.0009(9) -0.0014(7)
C1 0.054(3) 0.0314(15) 0.0191(13) 0.0076(15) -0.0054(13) -0.0083(10)
C2 0.013(2) 0.0230(13) 0.0207(12) -0.0009(12) -0.0034(11) -0.0070(9)
C3 0.026(2) 0.0339(15) 0.0181(12) -0.0013(13) -0.0020(11) -0.0077(10)
C4 0.018(2) 0.0291(14) 0.0183(12) -0.0068(12) -0.0035(11) -0.0013(9)
C5 0.038(3) 0.0330(15) 0.0186(12) 0.0053(14) 0.0033(12) -0.0052(10)
C6 0.020(2) 0.0230(13) 0.0201(12) 0.0013(12) -0.0046(11) -0.0049(9)
C7 0.073(3) 0.0427(17) 0.0199(14) -0.0106(17) 0.0009(15) -0.0069(12)
C8 0.028(2) 0.0257(13) 0.0179(12) 0.0018(12) 0.0004(11) -0.0066(9)
C11 0.076(3) 0.0377(17) 0.0186(13) 0.0014(17) 0.0055(15) -0.0061(11)
C12 0.032(2) 0.0287(14) 0.0184(12) 0.0017(13) -0.0002(12) -0.0074(10)
C13 0.016(2) 0.0251(13) 0.0196(12) 0.0001(12) -0.0031(11) -0.0065(9)
C14 0.023(2) 0.0233(13) 0.0185(12) 0.0001(12) -0.0025(11) -0.0034(9)
C15 0.021(2) 0.0299(14) 0.0226(13) 0.0045(13) -0.0058(12) -0.0105(10)
C16 0.022(2) 0.0279(14) 0.0170(12) 0.0049(12) -0.0017(11) -0.0013(9)
C18 0.026(2) 0.0254(14) 0.0174(12) -0.0008(12) 0.0000(11) -0.0053(9)
C19 0.014(2) 0.0259(13) 0.0189(12) 0.0019(12) -0.0036(11) -0.0071(9)
C20 0.020(2) 0.0215(12) 0.0196(12) 0.0020(12) -0.0032(11) -0.0036(9)
C21 0.017(2) 0.0232(13) 0.0158(11) -0.0011(12) -0.0033(11) -0.0022(9)
C22 0.020(2) 0.0227(13) 0.0180(12) 0.0001(12) -0.0015(11) -0.0057(9)
C23 0.023(2) 0.0273(13) 0.0193(12) -0.0015(12) -0.0021(11) -0.0082(10)
C24 0.021(2) 0.0189(13) 0.0206(12) -0.0014(12) -0.0031(11) -0.0055(9)
C25 0.020(2) 0.0201(13) 0.0235(12) -0.0034(12) -0.0042(11) -0.0030(9)
C26 0.017(2) 0.0181(13) 0.0246(13) 0.0022(12) -0.0064(11) -0.0022(9)
C27 0.030(3) 0.0206(14) 0.0231(13) -0.0007(13) -0.0048(12) -0.0059(10)
B2 0.041(6) 0.096(5) 0.022(3) -0.023(4) 0.006(3) -0.031(3)
B10 0.032(5) 0.134(6) 0.018(2) 0.024(4) -0.006(2) -0.027(3)

loop_
_atom_type_symbol
_atom_type_description
_atom_type_scat_dispersion_real
_atom_type_scat_dispersion_imag
_atom_type_scat_source
C C 0.0000 0.0000
;
International Tables for Crystallography
(Vol. C, Tables 4.2.6.8 and 6.1.1.4)
;
H H 0.0000 0.0000
;
International Tables for Crystallography
(Vol. C, Table 6.1.1.4)
;
O O 0.0000 0.0000
;
International Tables for Crystallography
(Vol. C, Tables 4.2.6.8 and 6.1.1.4)
;
S S 0.0000 0.0000
;
International Tables for Crystallography
(Vol. C, Tables 4.2.6.8 and 6.1.1.4)
;
B B 0.0000 0.0000
;
International Tables for Crystallography
(Vol. C, Tables 4.2.6.8 and 6.1.1.4)
;
F F 0.0000 0.0000
;
International Tables for Crystallography
(Vol. C, Tables 4.2.6.8 and 6.1.1.4)
;

loop_
_geom_angle_atom_site_label_1
_geom_angle_atom_site_label_2
_geom_angle_atom_site_label_3
_geom_angle
_geom_angle_publ_flag
_geom_angle_site_symmetry_1
_geom_angle_site_symmetry_3
C8 S1 C22 94.61(12) yes . .
C13 S2 C21 95.62(11) yes . .
C3 S3 C6 94.48(12) yes . .
C2 S4 C13 95.85(12) yes . .
C18 S5 C22 94.42(12) yes . .
C14 S6 C20 95.96(11) yes . .
C6 S7 C12 94.41(12) yes . .
C19 S8 C20 95.79(12) yes . .
F35 F17 F36 116.2(4) yes 2_565 2_565
F35 F17 B2 62.4(2) yes 2_565 .
F36 F17 B2 64.2(2) yes 2_565 .
F32 F31 F34 93.4(3) yes 2_556 2_556
F32 F31 B10 48.4(2) yes 2_556 .
F34 F31 B10 48.77(19) yes 2_556 .
F31 F32 F33 85.3(3) yes 2_556 2_556
F31 F32 F34 120.6(5) yes 2_556 2_556
F31 F32 B10 63.9(3) yes 2_556 .
F33 F32 F34 100.9(4) yes 2_556 2_556
F33 F32 B10 62.2(2) yes 2_556 .
F34 F32 B10 67.7(3) yes 2_556 .
F32 F33 B10 41.72(17) yes 2_556 .
F31 F34 F32 114.1(4) yes 2_556 2_556
F31 F34 B10 60.3(2) yes 2_556 .
F32 F34 B10 62.8(3) yes 2_556 .
F17 F35 F36 98.5(4) yes 2_565 2_565
F17 F35 B2 51.7(2) yes 2_565 .
F36 F35 B2 52.2(2) yes 2_565 .
F17 F36 F35 111.2(4) yes 2_565 2_565
F17 F36 B2 60.4(3) yes 2_565 .
F35 F36 B2 59.7(2) yes 2_565 .
C3 O2 C7 110.6(2) yes . .
C11 O6 C12 109.3(2) yes . .
C5 O28 C18 110.54(19) yes . .
C1 O29 C8 109.5(2) yes . .
O29 C1 C5 110.8(2) yes . .
S4 C2 C21 116.15(17) yes . .
S4 C2 C25 123.6(2) yes . .
C21 C2 C25 120.2(2) yes . .
S3 C3 O2 116.9(2) yes . .
S3 C3 C12 117.61(18) yes . .
O2 C3 C12 125.5(2) yes . .
O30 C4 C23 118.7(2) yes . .
O30 C4 C25 119.7(2) yes . .
C23 C4 C25 121.6(2) yes . .
O28 C5 C1 110.2(2) yes . .
S3 C6 S7 116.22(14) yes . .
S3 C6 C20 120.2(2) yes . .
S7 C6 C20 123.54(18) yes . .
O2 C7 C11 111.4(2) yes . .
S1 C8 O29 118.13(17) yes . .
S1 C8 C18 117.0(2) yes . .
O29 C8 C18 124.8(2) yes . .
O6 C11 C7 113.2(3) yes . .
S7 C12 O6 117.92(17) yes . .
S7 C12 C3 117.3(2) yes . .
O6 C12 C3 124.8(2) yes . .
S2 C13 S4 116.52(14) yes . .
S2 C13 C22 122.15(18) yes . .
S4 C13 C22 121.3(2) yes . .
S6 C14 C19 115.89(19) yes . .
S6 C14 C27 123.09(18) yes . .
C19 C14 C27 121.0(2) yes . .
O8 C15 C16 116.9(2) yes . .
O8 C15 C27 124.5(2) yes . .
C16 C15 C27 118.7(2) yes . .
O5 C16 C15 117.5(2) yes . .
O5 C16 C26 120.2(2) yes . .
C15 C16 C26 122.3(2) yes . .
S5 C18 O28 117.27(18) yes . .
S5 C18 C8 117.71(18) yes . .
O28 C18 C8 125.0(2) yes . .
S8 C19 C14 116.27(17) yes . .
S8 C19 C26 123.5(2) yes . .
C14 C19 C26 120.2(2) yes . .
S6 C20 S8 116.06(14) yes . .
S6 C20 C6 120.23(17) yes . .
S8 C20 C6 123.7(2) yes . .
S2 C21 C2 115.80(18) yes . .
S2 C21 C24 123.24(18) yes . .
C2 C21 C24 120.9(2) yes . .
S1 C22 S5 116.23(14) yes . .
S1 C22 C13 122.41(18) yes . .
S5 C22 C13 121.4(2) yes . .
O7 C23 C4 115.49(19) yes . .
O7 C23 C24 125.2(2) yes . .
C4 C23 C24 119.3(2) yes . .
C21 C24 C23 119.1(2) yes . .
C2 C25 C4 118.9(2) yes . .
C16 C26 C19 118.5(2) yes . .
C14 C27 C15 119.4(2) yes . .
F9 B2 F9 180.0(3) yes . 2_565
F9 B2 F17 102.5(2) yes . .
F9 B2 F17 77.5(2) yes . 2_565
F9 B2 F35 96.5(2) yes . .
F9 B2 F35 83.5(2) yes . 2_565
F9 B2 F36 101.2(2) yes . .
F9 B2 F36 78.8(2) yes . 2_565
F9 B2 F17 77.5(2) yes 2_565 .
F9 B2 F17 102.5(2) yes 2_565 2_565
F9 B2 F35 83.5(2) yes 2_565 .
F9 B2 F35 96.5(2) yes 2_565 2_565
F9 B2 F36 78.8(2) yes 2_565 .
F9 B2 F36 101.2(2) yes 2_565 2_565
F17 B2 F17 180.0(4) yes . 2_565
F17 B2 F35 114.1(3) yes . .
F17 B2 F35 65.9(3) yes . 2_565
F17 B2 F36 124.6(3) yes . .
F17 B2 F36 55.4(3) yes . 2_565
F17 B2 F35 65.9(3) yes 2_565 .
F17 B2 F35 114.1(3) yes 2_565 2_565
F17 B2 F36 55.4(3) yes 2_565 .
F17 B2 F36 124.6(3) yes 2_565 2_565
F35 B2 F35 180.0(4) yes . 2_565
F35 B2 F36 111.9(3) yes . .
F35 B2 F36 68.1(3) yes . 2_565
F35 B2 F36 68.1(3) yes 2_565 .
F35 B2 F36 111.9(3) yes 2_565 2_565
F36 B2 F36 180.0(4) yes . 2_565
F31 B10 F31 180.0(3) yes . 2_556
F31 B10 F32 112.3(3) yes . .
F31 B10 F32 67.7(3) yes . 2_556
F31 B10 F33 92.8(2) yes . .
F31 B10 F33 87.2(2) yes . 2_556
F31 B10 F34 109.1(3) yes . .
F31 B10 F34 70.9(3) yes . 2_556
F31 B10 F32 67.7(3) yes 2_556 .
F31 B10 F32 112.3(3) yes 2_556 2_556
F31 B10 F33 87.2(2) yes 2_556 .
F31 B10 F33 92.8(2) yes 2_556 2_556
F31 B10 F34 70.9(3) yes 2_556 .
F31 B10 F34 109.1(3) yes 2_556 2_556
F32 B10 F32 180.0(4) yes . 2_556
F32 B10 F33 103.9(2) yes . .
F32 B10 F33 76.1(2) yes . 2_556
F32 B10 F34 130.4(3) yes . .
F32 B10 F34 49.6(3) yes . 2_556
F32 B10 F33 76.1(2) yes 2_556 .
F32 B10 F33 103.9(2) yes 2_556 2_556
F32 B10 F34 49.6(3) yes 2_556 .
F32 B10 F34 130.4(3) yes 2_556 2_556
F33 B10 F33 180.0(3) yes . 2_556
F33 B10 F34 100.1(2) yes . .
F33 B10 F34 79.9(2) yes . 2_556
F33 B10 F34 79.9(2) yes 2_556 .
F33 B10 F34 100.1(2) yes 2_556 2_556
F34 B10 F34 180.0(4) yes . 2_556
C16 O5 H39 104(2) no . .
C23 O7 H41 113.7(17) no . .
C15 O8 H41 113.9(16) no . .
C4 O30 H40 111(2) no . .
O29 C1 H1A 109.487 no . .
O29 C1 H1B 109.485 no . .
C5 C1 H1A 109.485 no . .
C5 C1 H1B 109.483 no . .
H1A C1 H1B 108.074 no . .
O28 C5 H5A 109.622 no . .
O28 C5 H5B 109.613 no . .
C1 C5 H5A 109.619 no . .
C1 C5 H5B 109.623 no . .
H5A C5 H5B 108.139 no . .
O2 C7 H7A 109.348 no . .
O2 C7 H7B 109.351 no . .
C11 C7 H7A 109.333 no . .
C11 C7 H7B 109.335 no . .
H7A C7 H7B 107.969 no . .
O6 C11 H11A 108.940 no . .
O6 C11 H11B 108.928 no . .
C7 C11 H11A 108.940 no . .
C7 C11 H11B 108.935 no . .
H11A C11 H11B 107.752 no . .
C21 C24 H42 121.4(16) no . .
C23 C24 H42 119.5(15) no . .
C2 C25 H43 122.2(16) no . .
C4 C25 H43 118.9(17) no . .
C16 C26 H37 119.7(16) no . .
C19 C26 H37 121.6(16) no . .
C14 C27 H38 120.3(19) no . .
C15 C27 H38 120.1(19) no . .
O7 H41 O8 178(4) no . .

loop_
_geom_bond_atom_site_label_1
_geom_bond_atom_site_label_2
_geom_bond_distance
_geom_bond_publ_flag
_geom_bond_site_symmetry_2
S1 C8 1.731(2) yes .
S1 C22 1.723(3) yes .
S2 C13 1.726(3) yes .
S2 C21 1.744(2) yes .
S3 C3 1.728(3) yes .
S3 C6 1.729(2) yes .
S4 C2 1.734(3) yes .
S4 C13 1.724(2) yes .
S5 C18 1.725(3) yes .
S5 C22 1.729(2) yes .
S6 C14 1.734(2) yes .
S6 C20 1.728(3) yes .
S7 C6 1.725(3) yes .
S7 C12 1.737(2) yes .
S8 C19 1.736(3) yes .
S8 C20 1.725(2) yes .
F9 B2 1.595(4) yes .
F17 F35 1.468(7) yes 2_565
F17 F36 1.194(6) yes 2_565
F17 B2 1.261(3) yes .
F31 F32 1.516(6) yes 2_556
F31 F34 1.602(6) yes 2_556
F31 B10 1.472(4) yes .
F32 F33 1.787(5) yes 2_556
F32 F34 1.049(6) yes 2_556
F32 B10 1.225(5) yes .
F33 B10 1.629(4) yes .
F34 B10 1.275(3) yes .
F35 F36 1.532(6) yes 2_565
F35 B2 1.426(5) yes .
F36 B2 1.306(4) yes .
O2 C3 1.357(3) yes .
O2 C7 1.434(4) yes .
O5 C16 1.357(3) yes .
O6 C11 1.454(3) yes .
O6 C12 1.360(3) yes .
O7 C23 1.325(3) yes .
O8 C15 1.316(3) yes .
O28 C5 1.446(3) yes .
O28 C18 1.359(3) yes .
O29 C1 1.451(3) yes .
O29 C8 1.355(3) yes .
O30 C4 1.353(3) yes .
C1 C5 1.510(4) yes .
C2 C21 1.411(3) yes .
C2 C25 1.389(3) yes .
C3 C12 1.335(4) yes .
C4 C23 1.430(4) yes .
C4 C25 1.371(4) yes .
C6 C20 1.382(3) yes .
C7 C11 1.479(4) yes .
C8 C18 1.343(4) yes .
C13 C22 1.384(3) yes .
C14 C19 1.403(3) yes .
C14 C27 1.395(4) yes .
C15 C16 1.424(4) yes .
C15 C27 1.390(3) yes .
C16 C26 1.373(4) yes .
C19 C26 1.398(3) yes .
C21 C24 1.393(4) yes .
C23 C24 1.385(3) yes .
O5 H39 0.92(5) no .
O7 H41 1.17(4) no .
O8 H41 1.31(4) no .
O30 H40 0.81(4) no .
C1 H1A 0.970 no .
C1 H1B 0.970 no .
C5 H5A 0.970 no .
C5 H5B 0.970 no .
C7 H7A 0.970 no .
C7 H7B 0.970 no .
C11 H11A 0.970 no .
C11 H11B 0.970 no .
C24 H42 0.89(3) no .
C25 H43 0.93(3) no .
C26 H37 0.91(3) no .
C27 H38 0.85(3) no .

loop_
_geom_contact_atom_site_label_1
_geom_contact_atom_site_label_2
_geom_contact_distance
_geom_contact_publ_flag
_geom_contact_site_symmetry_2
S1 S4 3.2047(8) no .
S2 S5 3.2029(8) no .
S3 S6 3.1227(8) no .
S7 S8 3.2924(8) no .
O2 O6 2.899(3) no .
O5 O8 2.645(3) no .
O7 O30 2.650(3) no .
O7 C15 3.231(3) no .
O7 C27 3.422(3) no .
O8 C23 3.260(3) no .
O8 C24 3.348(3) no .
O28 O29 2.896(2) no .
C1 C18 2.643(4) no .
C2 C23 2.791(4) no .
C3 C11 2.633(4) no .
C4 C21 2.762(3) no .
C5 C8 2.665(3) no .
C7 C12 2.666(3) no .
C14 C16 2.758(3) no .
C15 C19 2.800(4) no .
C24 C25 2.826(4) no .
C26 C27 2.824(4) no .
S1 O6 3.097(2) no 1_466
S1 C11 3.326(3) no 1_466
S1 C23 3.553(3) no 2_566
S1 C24 3.472(3) no 2_566
S2 S4 3.3837(12) no 2_566
S2 F31 3.124(4) no 2_556
S2 F32 3.199(4) no .
S2 F33 3.401(4) no 2_556
S3 S5 3.5542(9) no 1_654
S3 O28 3.327(2) no 1_654
S3 C26 3.466(3) no 2_555
S4 S2 3.3837(12) no 2_566
S4 F33 3.382(4) no 1_565
S4 C13 3.516(3) no 2_466
S5 S3 3.5542(9) no 1_456
S5 O2 3.262(2) no 1_456
S5 O5 3.252(2) no 2_556
S5 C4 3.467(3) no 2_566
S5 C16 3.556(3) no 2_556
S5 C25 3.493(3) no 2_566
S5 C26 3.359(3) no 2_556
S6 S8 3.3588(12) no 2_555
S6 F9 3.162(4) no 2_565
S7 F35 3.580(4) no 1_545
S7 O7 3.496(2) no 2_555
S7 O29 3.069(2) no 1_644
S7 C15 3.374(3) no 2_555
S7 C27 3.453(3) no 2_555
S8 S6 3.3588(12) no 2_555
S8 F9 3.599(4) no 1_545
S8 F35 3.347(5) no 1_545
S8 F36 3.357(4) no 2_555
S8 O28 3.3379(18) no 2_556
F9 S6 3.162(4) no 2_565
F9 S8 3.599(4) no 1_565
F9 C1 3.269(6) no 1_554
F9 C5 3.165(5) no 2_466
F9 C14 3.560(4) no 2_565
F9 C27 3.228(4) no 2_565
F17 O7 3.014(4) no .
F17 O30 2.917(4) no .
F17 C1 3.599(6) no 2_466
F17 C5 3.491(6) no 2_466
F31 S2 3.124(4) no 2_556
F31 C7 3.181(6) no 1_556
F31 C7 3.173(5) no 2_655
F31 C11 3.263(6) no 1_556
F31 C11 3.343(5) no 2_655
F31 C21 3.577(4) no 2_556
F31 C24 3.231(4) no 2_556
F32 S2 3.199(4) no .
F32 O5 2.812(5) no 2_556
F32 O8 3.401(4) no 2_556
F32 C7 3.532(7) no 1_456
F32 C11 3.500(6) no 1_456
F33 S2 3.401(4) no 2_556
F33 S4 3.382(4) no 1_545
F33 C7 3.417(5) no 2_555
F33 C11 3.060(5) no 1_456
F33 C24 3.295(4) no 2_556
F34 O5 2.940(5) no .
F34 O8 2.827(4) no .
F34 C7 3.441(7) no 2_555
F34 C24 3.385(5) no .
F35 S7 3.580(4) no 1_565
F35 S8 3.347(5) no 1_565
F35 C1 3.111(6) no 1_654
F35 C1 3.296(6) no 2_566
F35 C5 3.192(6) no 1_654
F35 C5 3.288(6) no 2_566
F36 S8 3.357(4) no 2_555
F36 O7 3.495(4) no 2_565
F36 O28 3.536(5) no 1_554
F36 O30 2.694(4) no 2_565
F36 C1 3.388(6) no 1_554
F36 C5 3.538(6) no 1_554
O2 S5 3.262(2) no 1_654
O2 O5 3.528(3) no 2_555
O5 S5 3.252(2) no 2_556
O5 F32 2.812(5) no 2_556
O5 F34 2.940(5) no .
O5 O2 3.528(3) no 2_555
O5 C3 3.372(4) no 2_555
O5 C25 3.522(3) no 1_545
O6 S1 3.097(2) no 1_644
O6 O7 3.396(3) no 2_555
O6 O8 3.545(3) no 2_555
O6 O29 3.048(2) no 1_644
O6 C8 3.537(3) no 1_644
O6 C23 3.429(4) no 2_555
O6 C24 3.353(4) no 2_555
O7 S7 3.496(2) no 2_555
O7 F17 3.014(4) no .
O7 F36 3.495(4) no 2_565
O7 O6 3.396(3) no 2_555
O7 O29 3.460(3) no 2_566
O7 C1 3.570(4) no 2_566
O7 C8 3.325(4) no 2_566
O8 F32 3.401(4) no 2_556
O8 F34 2.827(4) no .
O8 O6 3.545(3) no 2_555
O8 C11 3.539(5) no 2_655
O8 C12 3.563(4) no 2_555
O28 S3 3.327(2) no 1_456
O28 S8 3.3379(18) no 2_556
O28 F36 3.536(5) no 1_556
O28 O30 3.552(3) no 2_566
O28 C19 3.498(3) no 2_556
O28 C26 3.257(3) no 2_556
O29 S7 3.069(2) no 1_466
O29 O6 3.048(2) no 1_466
O29 O7 3.460(3) no 2_566
O29 C12 3.383(3) no 1_466
O30 F17 2.917(4) no .
O30 F36 2.694(4) no 2_565
O30 O28 3.552(3) no 2_566
O30 C5 3.498(4) no 2_466
O30 C8 3.554(4) no 2_466
O30 C18 3.555(4) no 2_566
O30 C26 3.412(3) no 1_565
C1 F9 3.269(6) no 1_556
C1 F17 3.599(6) no 2_466
C1 F35 3.111(6) no 1_456
C1 F35 3.296(6) no 2_566
C1 F36 3.388(6) no 1_556
C1 O7 3.570(4) no 2_566
C2 C13 3.562(4) no 2_566
C2 C22 3.525(4) no 2_466
C3 O5 3.372(4) no 2_555
C3 C15 3.575(4) no 2_655
C3 C16 3.578(4) no 2_555
C4 S5 3.467(3) no 2_566
C4 C8 3.417(4) no 2_466
C4 C18 3.589(4) no 2_566
C5 F9 3.165(5) no 2_466
C5 F17 3.491(6) no 2_466
C5 F35 3.192(6) no 1_456
C5 F35 3.288(6) no 2_566
C5 F36 3.538(6) no 1_556
C5 O30 3.498(4) no 2_466
C6 C14 3.583(4) no 2_655
C6 C19 3.526(4) no 2_555
C6 C26 3.517(4) no 2_555
C7 F31 3.181(6) no 1_554
C7 F31 3.173(5) no 2_655
C7 F32 3.532(7) no 1_654
C7 F33 3.417(5) no 2_555
C7 F34 3.441(7) no 2_555
C8 O6 3.537(3) no 1_466
C8 O7 3.325(4) no 2_566
C8 O30 3.554(4) no 2_466
C8 C4 3.417(4) no 2_466
C8 C23 3.544(4) no 2_566
C11 S1 3.326(3) no 1_644
C11 F31 3.263(6) no 1_554
C11 F31 3.343(5) no 2_655
C11 F32 3.500(6) no 1_654
C11 F33 3.060(5) no 1_654
C11 O8 3.539(5) no 2_655
C12 O8 3.563(4) no 2_555
C12 O29 3.383(3) no 1_644
C12 C15 3.597(4) no 2_555
C13 S4 3.516(3) no 2_466
C13 C2 3.562(4) no 2_566
C13 C21 3.454(4) no 2_566
C14 F9 3.560(4) no 2_565
C14 C6 3.583(4) no 2_655
C14 C20 3.541(4) no 2_555
C15 S7 3.374(3) no 2_555
C15 C3 3.575(4) no 2_655
C15 C12 3.597(4) no 2_555
C16 S5 3.556(3) no 2_556
C16 C3 3.578(4) no 2_555
C18 O30 3.555(4) no 2_566
C18 C4 3.589(4) no 2_566
C19 O28 3.498(3) no 2_556
C19 C6 3.526(4) no 2_555
C19 C20 3.409(4) no 2_555
C20 C14 3.541(4) no 2_555
C20 C19 3.409(4) no 2_555
C21 F31 3.577(4) no 2_556
C21 C13 3.454(4) no 2_566
C21 C22 3.574(4) no 2_566
C22 C2 3.525(4) no 2_466
C22 C21 3.574(4) no 2_566
C22 C24 3.575(4) no 2_566
C22 C25 3.547(4) no 2_466
C23 S1 3.553(3) no 2_566
C23 O6 3.429(4) no 2_555
C23 C8 3.544(4) no 2_566
C24 S1 3.472(3) no 2_566
C24 F31 3.231(4) no 2_556
C24 F33 3.295(4) no 2_556
C24 F34 3.385(5) no .
C24 O6 3.353(4) no 2_555
C24 C22 3.575(4) no 2_566
C25 S5 3.493(3) no 2_566
C25 O5 3.522(3) no 1_565
C25 C22 3.547(4) no 2_466
C26 S3 3.466(3) no 2_555
C26 S5 3.359(3) no 2_556
C26 O28 3.257(3) no 2_556
C26 O30 3.412(3) no 1_545
C26 C6 3.517(4) no 2_555
C27 S7 3.453(3) no 2_555
C27 F9 3.228(4) no 2_565
S2 H42 2.90(3) no .
S4 H43 2.92(3) no .
S6 H38 2.86(3) no .
S8 H37 2.92(2) no .
O2 H11A 3.2324 no .
O2 H11B 2.6147 no .
O5 H37 2.54(3) no .
O6 H7A 3.2715 no .
O6 H7B 2.6615 no .
O7 H38 3.00(3) no .
O7 H40 2.21(3) no .
O7 H42 2.61(2) no .
O8 H38 2.58(3) no .
O8 H39 2.08(4) no .
O8 H42 2.79(3) no .
O28 H1A 3.2543 no .
O28 H1B 2.6053 no .
O29 H5A 3.2663 no .
O29 H5B 2.6202 no .
O30 H43 2.52(3) no .
C2 H42 3.25(3) no .
C3 H7A 3.1083 no .
C3 H7B 2.6426 no .
C3 H11A 3.5518 no .
C3 H11B 2.8676 no .
C4 H41 3.38(4) no .
C4 H42 3.24(2) no .
C8 H1A 3.1152 no .
C8 H1B 2.6027 no .
C8 H5A 3.5859 no .
C8 H5B 2.8853 no .
C12 H7A 3.5810 no .
C12 H7B 2.9087 no .
C12 H11A 3.1097 no .
C12 H11B 2.6348 no .
C14 H37 3.26(2) no .
C15 H37 3.26(3) no .
C15 H39 2.28(4) no .
C16 H38 3.19(3) no .
C16 H41 3.42(4) no .
C18 H1A 3.5716 no .
C18 H1B 2.8368 no .
C18 H5A 3.1223 no .
C18 H5B 2.6445 no .
C19 H38 3.20(3) no .
C21 H43 3.28(3) no .
C23 H40 2.38(3) no .
C23 H43 3.28(3) no .
C24 H41 2.60(4) no .
C25 H40 3.03(4) no .
C26 H39 3.07(4) no .
C27 H41 2.72(4) no .
H1A H5A 2.3190 no .
H1A H5B 2.3625 no .
H1B H5A 2.3611 no .
H1B H5B 2.8287 no .
H7A H11A 2.2943 no .
H7A H11B 2.3015 no .
H7B H11A 2.3055 no .
H7B H11B 2.7986 no .
H37 H39 3.39(5) no .
H38 H41 2.54(5) no .
H39 H41 3.26(5) no .
H40 H41 3.36(5) no .
H40 H43 3.30(5) no .
H41 H42 2.38(4) no .
S1 H11A 3.0910 no 1_466
S1 H11B 3.1816 no 1_466
S1 H42 3.47(3) no 2_566
S2 H7A 3.3050 no 1_456
S3 H37 3.38(3) no 2_555
S3 H43 3.26(3) no 2_565
S5 H37 2.96(3) no 2_556
S5 H43 3.44(3) no 2_466
S6 H5A 3.3282 no 1_654
S6 H5B 3.3280 no 1_654
S7 H1A 3.1424 no 1_644
S7 H41 3.39(4) no 2_555
S8 H5A 3.2521 no 2_556
F9 H1A 3.1317 no 1_554
F9 H1B 2.5547 no 1_554
F9 H5A 2.9289 no 2_466
F9 H5B 2.5518 no 2_466
F9 H38 2.59(3) no 2_565
F9 H40 3.38(4) no .
F17 H1A 3.1622 no 2_466
F17 H1B 2.7896 no 2_566
F17 H5B 2.7385 no 2_466
F17 H38 3.37(3) no .
F17 H40 2.17(4) no .
F31 H7A 3.3407 no 1_556
F31 H7A 2.3705 no 2_655
F31 H7B 2.5463 no 1_556
F31 H11A 2.6760 no 1_556
F31 H11A 3.3061 no 2_655
F31 H11B 2.9712 no 2_655
F31 H39 3.47(4) no .
F31 H39 3.51(4) no 2_556
F31 H42 2.53(2) no 2_556
F32 H7A 2.9950 no 1_456
F32 H7B 2.8754 no 1_556
F32 H11B 2.7816 no 1_456
F32 H39 2.10(4) no 2_556
F32 H42 3.39(2) no .
F32 H42 3.52(2) no 2_556
F33 H7A 3.4500 no 1_456
F33 H7A 3.3026 no 2_555
F33 H7B 2.6597 no 2_555
F33 H11A 2.7996 no 1_456
F33 H11B 2.4664 no 1_456
F33 H39 3.42(4) no .
F33 H42 2.59(3) no 2_556
F34 H7B 2.5384 no 2_555
F34 H11A 3.5554 no 2_555
F34 H11B 2.7275 no 2_655
F34 H39 2.10(5) no .
F34 H41 3.51(3) no .
F34 H42 2.50(2) no .
F35 H1A 2.3982 no 1_654
F35 H1A 3.3657 no 2_566
F35 H1B 2.7717 no 2_566
F35 H5A 3.2102 no 1_654
F35 H5A 2.6334 no 2_566
F35 H5B 2.7687 no 1_654
F35 H40 3.52(3) no .
F35 H40 3.41(4) no 2_565
F36 H1B 2.5815 no 1_554
F36 H5A 3.2131 no 1_554
F36 H5B 2.9066 no 1_654
F36 H40 2.06(3) no 2_565
O2 H39 3.42(5) no 2_655
O2 H43 3.03(3) no 2_565
O5 H7B 2.9253 no 2_555
O5 H43 2.91(3) no 1_545
O6 H41 3.24(4) no 2_555
O6 H42 3.17(3) no 2_555
O7 H1B 2.8431 no 2_566
O8 H11B 2.6954 no 2_655
O28 H37 2.89(3) no 2_556
O28 H40 3.41(4) no 2_566
O29 H38 3.26(3) no 2_566
O29 H40 3.55(4) no 2_466
O29 H41 3.38(4) no 2_566
O30 H5B 2.6573 no 2_466
O30 H37 2.52(3) no 1_565
C1 H5A 3.2258 no 2_467
C1 H38 3.02(3) no 2_566
C3 H43 3.45(3) no 2_565
C4 H37 3.17(2) no 1_565
C5 H1A 3.2719 no 2_467
C5 H40 3.50(4) no 2_466
C7 H7A 3.5628 no 2_654
C7 H11A 3.2994 no 2_654
C7 H39 3.57(4) no 2_555
C8 H41 3.50(4) no 2_566
C11 H7A 3.3456 no 2_654
C12 H41 3.51(4) no 2_555
C15 H11B 3.5001 no 2_655
C18 H37 3.27(3) no 2_556
C18 H40 3.49(4) no 2_566
C24 H11A 3.4948 no 2_555
C25 H37 3.28(2) no 1_565
C26 H43 3.52(2) no 1_545
C27 H1B 3.3797 no 2_566
B2 H1B 3.2118 no 1_554
B2 H1B 3.2118 no 2_566
B2 H5B 3.2787 no 1_654
B2 H5B 3.2787 no 2_466
B2 H40 3.16(4) no .
B2 H40 3.16(4) no 2_565
B10 H7A 3.5763 no 1_456
B10 H7A 3.5763 no 2_655
B10 H7B 3.1755 no 1_556
B10 H7B 3.1755 no 2_555
B10 H11B 3.2559 no 1_456
B10 H11B 3.2559 no 2_655
B10 H39 3.17(4) no .
B10 H39 3.17(4) no 2_556
B10 H42 3.23(2) no .
B10 H42 3.23(2) no 2_556
H1A S7 3.1424 no 1_466
H1A F9 3.1317 no 1_556
H1A F17 3.1622 no 2_466
H1A F35 2.3982 no 1_456
H1A F35 3.3657 no 2_566
H1A C5 3.2719 no 2_467
H1A H1A 3.3137 no 2_467
H1A H5A 2.4007 no 2_467
H1A H5B 3.5975 no 2_467
H1A H38 2.8926 no 2_566
H1B F9 2.5547 no 1_556
H1B F17 2.7896 no 2_566
H1B F35 2.7717 no 2_566
H1B F36 2.5815 no 1_556
H1B O7 2.8431 no 2_566
H1B C27 3.3797 no 2_566
H1B B2 3.2118 no 1_556
H1B H5A 3.3683 no 2_467
H1B H38 2.5501 no 2_566
H1B H40 2.9633 no 2_566
H1B H41 3.1965 no 2_566
H5A S6 3.3282 no 1_456
H5A S8 3.2521 no 2_556
H5A F9 2.9289 no 2_466
H5A F35 3.2102 no 1_456
H5A F35 2.6334 no 2_566
H5A F36 3.2131 no 1_556
H5A C1 3.2258 no 2_467
H5A H1A 2.4007 no 2_467
H5A H1B 3.3683 no 2_467
H5A H5A 3.3619 no 2_467
H5B S6 3.3280 no 1_456
H5B F9 2.5518 no 2_466
H5B F17 2.7385 no 2_466
H5B F35 2.7687 no 1_456
H5B F36 2.9066 no 1_456
H5B O30 2.6573 no 2_466
H5B B2 3.2787 no 1_456
H5B H1A 3.5975 no 2_467
H5B H40 2.6052 no 2_466
H7A S2 3.3050 no 1_654
H7A F31 3.3407 no 1_554
H7A F31 2.3705 no 2_655
H7A F32 2.9950 no 1_654
H7A F33 3.4500 no 1_654
H7A F33 3.3026 no 2_555
H7A C7 3.5628 no 2_654
H7A C11 3.3456 no 2_654
H7A B10 3.5763 no 1_654
H7A H7A 3.1985 no 2_654
H7A H7B 3.5351 no 2_654
H7A H11A 2.5057 no 2_654
H7B F31 2.5463 no 1_554
H7B F32 2.8754 no 1_554
H7B F33 2.6597 no 2_555
H7B F34 2.5384 no 2_555
H7B O5 2.9253 no 2_555
H7B B10 3.1755 no 1_554
H7B H7A 3.5351 no 2_654
H7B H11A 3.3100 no 2_654
H7B H39 2.7293 no 2_555
H11A S1 3.0910 no 1_644
H11A F31 2.6760 no 1_554
H11A F31 3.3061 no 2_655
H11A F33 2.7996 no 1_654
H11A F34 3.5554 no 2_555
H11A C7 3.2994 no 2_654
H11A C24 3.4948 no 2_555
H11A H7A 2.5057 no 2_654
H11A H7B 3.3100 no 2_654
H11A H11A 3.5853 no 2_654
H11A H42 3.2383 no 2_555
H11B S1 3.1816 no 1_644
H11B F31 2.9712 no 2_655
H11B F32 2.7816 no 1_654
H11B F33 2.4664 no 1_654
H11B F34 2.7275 no 2_655
H11B O8 2.6954 no 2_655
H11B C15 3.5001 no 2_655
H11B B10 3.2559 no 1_654
H11B H39 2.9724 no 2_655
H11B H41 3.4843 no 2_655
H11B H42 3.5345 no 2_655
H37 S3 3.38(3) no 2_555
H37 S5 2.96(3) no 2_556
H37 O28 2.89(3) no 2_556
H37 O30 2.52(3) no 1_545
H37 C4 3.17(2) no 1_545
H37 C18 3.27(3) no 2_556
H37 C25 3.28(2) no 1_545
H37 H40 3.01(5) no 1_545
H37 H43 2.88(3) no 1_545
H38 F9 2.59(3) no 2_565
H38 F17 3.37(3) no .
H38 O29 3.26(3) no 2_566
H38 C1 3.02(3) no 2_566
H38 H1A 2.8926 no 2_566
H38 H1B 2.5501 no 2_566
H39 F31 3.47(4) no .
H39 F31 3.51(4) no 2_556
H39 F32 2.10(4) no 2_556
H39 F33 3.42(4) no .
H39 F34 2.10(5) no .
H39 O2 3.42(5) no 2_655
H39 C7 3.57(4) no 2_555
H39 B10 3.17(4) no .
H39 H7B 2.7293 no 2_555
H39 H11B 2.9724 no 2_655
H40 F9 3.38(4) no .
H40 F17 2.17(4) no .
H40 F35 3.52(3) no .
H40 F35 3.41(4) no 2_565
H40 F36 2.06(3) no 2_565
H40 O28 3.41(4) no 2_566
H40 O29 3.55(4) no 2_466
H40 C5 3.50(4) no 2_466
H40 C18 3.49(4) no 2_566
H40 B2 3.16(4) no .
H40 H1B 2.9633 no 2_566
H40 H5B 2.6052 no 2_466
H40 H37 3.01(5) no 1_565
H41 S7 3.39(4) no 2_555
H41 F34 3.51(3) no .
H41 O6 3.24(4) no 2_555
H41 O29 3.38(4) no 2_566
H41 C8 3.50(4) no 2_566
H41 C12 3.51(4) no 2_555
H41 H1B 3.1965 no 2_566
H41 H11B 3.4843 no 2_655
H42 S1 3.47(3) no 2_566
H42 F31 2.53(2) no 2_556
H42 F32 3.39(2) no .
H42 F32 3.52(2) no 2_556
H42 F33 2.59(3) no 2_556
H42 F34 2.50(2) no .
H42 O6 3.17(3) no 2_555
H42 B10 3.23(2) no .
H42 H11A 3.2383 no 2_555
H42 H11B 3.5345 no 2_655
H43 S3 3.26(3) no 2_565
H43 S5 3.44(3) no 2_466
H43 O2 3.03(3) no 2_565
H43 O5 2.91(3) no 1_565
H43 C3 3.45(3) no 2_565
H43 C26 3.52(2) no 1_565
H43 H37 2.88(3) no 1_565

loop_
_geom_hbond_atom_site_label_D
_geom_hbond_atom_site_label_H
_geom_hbond_atom_site_label_A
_geom_hbond_site_symmetry_A
_geom_hbond_distance_DA
_geom_hbond_distance_DH
_geom_hbond_distance_HA
_geom_hbond_angle_DHA
_geom_hbond_publ_flag
O5 H39 F32 2_556 2.812(5) 0.92(5) 2.10(4) 133(3) no
O5 H39 F34 . 2.940(5) 0.92(5) 2.10(5) 150(3) no
O5 H39 O8 . 2.645(3) 0.92(5) 2.08(4) 118(3) no
O30 H40 F17 . 2.917(4) 0.81(4) 2.17(4) 153(4) no
O30 H40 F36 2_565 2.694(4) 0.81(4) 2.06(3) 135(3) no
O30 H40 O7 . 2.650(3) 0.81(4) 2.21(3) 115(3) no

loop_
_geom_torsion_atom_site_label_1
_geom_torsion_atom_site_label_2
_geom_torsion_atom_site_label_3
_geom_torsion_atom_site_label_4
_geom_torsion
_geom_torsion_publ_flag
_geom_torsion_site_symmetry_1
_geom_torsion_site_symmetry_3
_geom_torsion_site_symmetry_4
C8 S1 C22 S5 -0.8(2) no . . .
C8 S1 C22 C13 179.7(2) no . . .
C22 S1 C8 O29 179.2(2) no . . .
C22 S1 C8 C18 0.8(2) no . . .
C13 S2 C21 C2 -0.7(2) no . . .
C13 S2 C21 C24 177.5(2) no . . .
C21 S2 C13 S4 -0.8(2) no . . .
C21 S2 C13 C22 178.8(2) no . . .
C3 S3 C6 S7 -0.6(2) no . . .
C3 S3 C6 C20 179.7(2) no . . .
C6 S3 C3 O2 178.4(2) no . . .
C6 S3 C3 C12 -0.7(2) no . . .
C2 S4 C13 S2 1.8(2) no . . .
C2 S4 C13 C22 -177.9(2) no . . .
C13 S4 C2 C21 -2.3(2) no . . .
C13 S4 C2 C25 179.8(2) no . . .
C18 S5 C22 S1 0.5(2) no . . .
C18 S5 C22 C13 -179.9(2) no . . .
C22 S5 C18 O28 -179.7(2) no . . .
C22 S5 C18 C8 -0.0(2) no . . .
C14 S6 C20 S8 1.4(2) no . . .
C14 S6 C20 C6 -178.2(2) no . . .
C20 S6 C14 C19 -2.0(2) no . . .
C20 S6 C14 C27 -179.9(2) no . . .
C6 S7 C12 O6 -179.7(2) no . . .
C6 S7 C12 C3 -1.9(2) no . . .
C12 S7 C6 S3 1.3(2) no . . .
C12 S7 C6 C20 -179.0(2) no . . .
C19 S8 C20 S6 -0.6(2) no . . .
C19 S8 C20 C6 179.1(2) no . . .
C20 S8 C19 C14 -0.9(2) no . . .
C20 S8 C19 C26 178.1(2) no . . .
F35 F17 F36 F35 -68.5(5) no 2_565 2_565 .
F35 F17 F36 B2 -35.8(4) no 2_565 2_565 .
F36 F17 F35 F36 61.3(5) no 2_565 2_565 .
F36 F17 F35 B2 36.5(4) no 2_565 2_565 .
F35 F17 B2 F9 76.9(2) no 2_565 . .
F35 F17 B2 F9 -103.1(2) no 2_565 . 2_565
F35 F17 B2 F35 180.0(2) no 2_565 . .
F35 F17 B2 F35 -0.0(2) no 2_565 . 2_565
F35 F17 B2 F36 -36.4(3) no 2_565 . .
F35 F17 B2 F36 143.6(3) no 2_565 . 2_565
B2 F17 F35 F36 24.9(2) no . 2_565 .
B2 F17 F35 B2 0.0 no . 2_565 .
F36 F17 B2 F9 -66.7(3) no 2_565 . .
F36 F17 B2 F9 113.3(3) no 2_565 . 2_565
F36 F17 B2 F35 36.4(4) no 2_565 . .
F36 F17 B2 F35 -143.6(4) no 2_565 . 2_565
F36 F17 B2 F36 180.0(3) no 2_565 . .
F36 F17 B2 F36 -0.0(3) no 2_565 . 2_565
B2 F17 F36 F35 -32.7(3) no . 2_565 .
B2 F17 F36 B2 -0.0 no . 2_565 .
F32 F31 F34 F32 -54.3(5) no 2_556 2_556 .
F32 F31 F34 B10 -20.6(2) no 2_556 2_556 .
F34 F31 F32 F33 -40.6(2) no 2_556 2_556 .
F34 F31 F32 F34 59.4(5) no 2_556 2_556 .
F34 F31 F32 B10 20.7(2) no 2_556 2_556 .
F32 F31 B10 F32 180.0(2) no 2_556 . .
F32 F31 B10 F32 -0.0(2) no 2_556 . 2_556
F32 F31 B10 F33 73.7(2) no 2_556 . .
F32 F31 B10 F33 -106.3(2) no 2_556 . 2_556
F32 F31 B10 F34 -28.0(2) no 2_556 . .
F32 F31 B10 F34 152.0(2) no 2_556 . 2_556
B10 F31 F32 F33 -61.25(16) no . 2_556 .
B10 F31 F32 F34 38.7(3) no . 2_556 .
B10 F31 F32 B10 0.0 no . 2_556 .
F34 F31 B10 F32 28.0(2) no 2_556 . .
F34 F31 B10 F32 -152.0(2) no 2_556 . 2_556
F34 F31 B10 F33 -78.3(2) no 2_556 . .
F34 F31 B10 F33 101.7(2) no 2_556 . 2_556
F34 F31 B10 F34 -180.0(2) no 2_556 . .
F34 F31 B10 F34 0.0(2) no 2_556 . 2_556
B10 F31 F34 F32 -33.7(3) no . 2_556 .
B10 F31 F34 B10 0.0 no . 2_556 .
F31 F32 F33 B10 -62.9(2) no 2_556 2_556 .
F31 F32 F34 F31 70.2(6) no 2_556 2_556 .
F31 F32 F34 B10 37.4(4) no 2_556 2_556 .
F31 F32 B10 F31 180.00(14) no 2_556 . .
F31 F32 B10 F31 0.00(14) no 2_556 . 2_556
F31 F32 B10 F33 -81.06(17) no 2_556 . .
F31 F32 B10 F33 98.94(17) no 2_556 . 2_556
F31 F32 B10 F34 35.6(3) no 2_556 . .
F31 F32 B10 F34 -144.4(3) no 2_556 . 2_556
F33 F32 F34 F31 -20.8(5) no 2_556 2_556 .
F33 F32 F34 B10 -53.6(3) no 2_556 2_556 .
F34 F32 F33 B10 57.3(4) no 2_556 2_556 .
F33 F32 B10 F31 81.06(17) no 2_556 . .
F33 F32 B10 F31 -98.94(17) no 2_556 . 2_556
F33 F32 B10 F33 180.00(14) no 2_556 . .
F33 F32 B10 F33 0.00(14) no 2_556 . 2_556
F33 F32 B10 F34 -63.3(3) no 2_556 . .
F33 F32 B10 F34 116.7(3) no 2_556 . 2_556
B10 F32 F33 B10 0.0 no . 2_556 .
F34 F32 B10 F31 -35.6(4) no 2_556 . .
F34 F32 B10 F31 144.4(4) no 2_556 . 2_556
F34 F32 B10 F33 63.3(4) no 2_556 . .
F34 F32 B10 F33 -116.7(4) no 2_556 . 2_556
F34 F32 B10 F34 180.0(3) no 2_556 . .
F34 F32 B10 F34 0.0(3) no 2_556 . 2_556
B10 F32 F34 F31 32.8(3) no . 2_556 .
B10 F32 F34 B10 -0.0 no . 2_556 .
F32 F33 B10 F31 -66.2(2) no 2_556 . .
F32 F33 B10 F31 113.8(2) no 2_556 . 2_556
F32 F33 B10 F32 -180.0(2) no 2_556 . .
F32 F33 B10 F32 0.0(2) no 2_556 . 2_556
F32 F33 B10 F34 43.7(2) no 2_556 . .
F32 F33 B10 F34 -136.3(2) no 2_556 . 2_556
F31 F34 B10 F31 180.00(16) no 2_556 . .
F31 F34 B10 F31 -0.00(16) no 2_556 . 2_556
F31 F34 B10 F32 -34.7(3) no 2_556 . .
F31 F34 B10 F32 145.3(3) no 2_556 . 2_556
F31 F34 B10 F33 83.47(18) no 2_556 . .
F31 F34 B10 F33 -96.53(18) no 2_556 . 2_556
F32 F34 B10 F31 34.7(4) no 2_556 . .
F32 F34 B10 F31 -145.3(4) no 2_556 . 2_556
F32 F34 B10 F32 -180.0(3) no 2_556 . .
F32 F34 B10 F32 0.0(3) no 2_556 . 2_556
F32 F34 B10 F33 -61.8(4) no 2_556 . .
F32 F34 B10 F33 118.2(4) no 2_556 . 2_556
F17 F35 F36 F17 57.6(4) no 2_565 2_565 .
F17 F35 F36 B2 24.7(2) no 2_565 2_565 .
F17 F35 B2 F9 -73.1(2) no 2_565 . .
F17 F35 B2 F9 106.9(2) no 2_565 . 2_565
F17 F35 B2 F17 180.0(2) no 2_565 . .
F17 F35 B2 F17 -0.0(2) no 2_565 . 2_565
F17 F35 B2 F36 31.7(3) no 2_565 . .
F17 F35 B2 F36 -148.3(3) no 2_565 . 2_565
F36 F35 B2 F9 75.1(2) no 2_565 . .
F36 F35 B2 F9 -104.9(2) no 2_565 . 2_565
F36 F35 B2 F17 -31.7(2) no 2_565 . .
F36 F35 B2 F17 148.3(2) no 2_565 . 2_565
F36 F35 B2 F36 180.00(19) no 2_565 . .
F36 F35 B2 F36 0.00(19) no 2_565 . 2_565
B2 F35 F36 F17 32.9(3) no . 2_565 .
B2 F35 F36 B2 -0.0 no . 2_565 .
F17 F36 B2 F9 66.1(3) no 2_565 . .
F17 F36 B2 F9 -113.9(3) no 2_565 . 2_565
F17 F36 B2 F17 -180.0(3) no 2_565 . .
F17 F36 B2 F17 0.0(3) no 2_565 . 2_565
F17 F36 B2 F35 -35.7(3) no 2_565 . .
F17 F36 B2 F35 144.3(3) no 2_565 . 2_565
F35 F36 B2 F9 -78.2(2) no 2_565 . .
F35 F36 B2 F9 101.8(2) no 2_565 . 2_565
F35 F36 B2 F17 35.7(3) no 2_565 . .
F35 F36 B2 F17 -144.3(3) no 2_565 . 2_565
F35 F36 B2 F35 -180.00(19) no 2_565 . .
F35 F36 B2 F35 0.00(19) no 2_565 . 2_565
C3 O2 C7 C11 -42.2(4) no . . .
C7 O2 C3 S3 -164.6(2) no . . .
C7 O2 C3 C12 14.4(4) no . . .
C11 O6 C12 S7 -168.4(2) no . . .
C11 O6 C12 C3 14.0(4) no . . .
C12 O6 C11 C7 -42.7(3) no . . .
C5 O28 C18 S5 -166.7(2) no . . .
C5 O28 C18 C8 13.7(4) no . . .
C18 O28 C5 C1 -43.5(3) no . . .
C1 O29 C8 S1 -161.5(2) no . . .
C1 O29 C8 C18 16.8(4) no . . .
C8 O29 C1 C5 -46.9(3) no . . .
O29 C1 C5 O28 63.2(3) no . . .
S4 C2 C21 S2 2.1(3) no . . .
S4 C2 C21 C24 -176.22(19) no . . .
S4 C2 C25 C4 176.73(19) no . . .
C21 C2 C25 C4 -1.1(4) no . . .
C25 C2 C21 S2 -179.9(2) no . . .
C25 C2 C21 C24 1.8(4) no . . .
S3 C3 C12 S7 1.8(4) no . . .
S3 C3 C12 O6 179.4(2) no . . .
O2 C3 C12 S7 -177.2(2) no . . .
O2 C3 C12 O6 0.4(5) no . . .
O30 C4 C23 O7 1.6(4) no . . .
O30 C4 C23 C24 -179.1(2) no . . .
O30 C4 C25 C2 -179.3(2) no . . .
C23 C4 C25 C2 -1.0(5) no . . .
C25 C4 C23 O7 -176.7(3) no . . .
C25 C4 C23 C24 2.6(4) no . . .
S3 C6 C20 S6 1.8(4) no . . .
S3 C6 C20 S8 -177.80(17) no . . .
S7 C6 C20 S6 -177.81(17) no . . .
S7 C6 C20 S8 2.6(4) no . . .
O2 C7 C11 O6 59.7(4) no . . .
S1 C8 C18 S5 -0.5(4) no . . .
S1 C8 C18 O28 179.1(2) no . . .
O29 C8 C18 S5 -178.9(2) no . . .
O29 C8 C18 O28 0.7(5) no . . .
S2 C13 C22 S1 -178.78(17) no . . .
S2 C13 C22 S5 1.7(4) no . . .
S4 C13 C22 S1 0.8(4) no . . .
S4 C13 C22 S5 -178.66(17) no . . .
S6 C14 C19 S8 2.0(3) no . . .
S6 C14 C19 C26 -177.04(18) no . . .
S6 C14 C27 C15 177.3(2) no . . .
C19 C14 C27 C15 -0.5(4) no . . .
C27 C14 C19 S8 179.9(2) no . . .
C27 C14 C19 C26 0.9(4) no . . .
O8 C15 C16 O5 1.2(4) no . . .
O8 C15 C16 C26 178.2(2) no . . .
O8 C15 C27 C14 -179.0(3) no . . .
C16 C15 C27 C14 0.9(4) no . . .
C27 C15 C16 O5 -178.7(3) no . . .
C27 C15 C16 C26 -1.7(5) no . . .
O5 C16 C26 C19 179.0(2) no . . .
C15 C16 C26 C19 2.1(4) no . . .
S8 C19 C26 C16 179.41(19) no . . .
C14 C19 C26 C16 -1.6(4) no . . .
S2 C21 C24 C23 -178.41(19) no . . .
C2 C21 C24 C23 -0.2(4) no . . .
O7 C23 C24 C21 177.4(3) no . . .
C4 C23 C24 C21 -1.9(4) no . . .
